data_7016312
loop_
_publ_author_name
'Mochida, Tomoyuki'
'Funasako, Yusuke'
'Azumi, Hiroko'

_publ_section_title
;
 Charge-transfer complexes from decamethylferrocene and 1,4-quinone
 derivatives: neutral-ionic phase diagrams for metallocene complexes.
;
_journal_issue 36
_journal_name_full 'Dalton transactions (Cambridge, England : 2003)'
_journal_page_first 9221
_journal_page_last 9228
_journal_paper_doi 10.1039/c1dt10200a
_journal_volume 40
_journal_year 2011
_chemical_formula_sum 'C38 H32 Cl4 Fe O4'
_chemical_formula_weight 750.29
_chemical_name_common 'octamethylferrocene-dibromonaphthoquinone complex'
_chemical_name_systematic
;
octamethylferrocene-dibromonaphthoquinone complex
;
_space_group_IT_number 14
_symmetry_cell_setting monoclinic
_symmetry_space_group_name_Hall '-P 2ybc'
_symmetry_space_group_name_H-M 'P 1 21/c 1'
_atom_sites_solution_hydrogens geom
_atom_sites_solution_primary direct
_atom_sites_solution_secondary difmap
_audit_creation_method SHELXL-97
_cell_angle_alpha 90.00
_cell_angle_beta 95.989(2)
_cell_angle_gamma 90.00
_cell_formula_units_Z 2
_cell_length_a 13.8088(10)
_cell_length_b 8.1646(6)
_cell_length_c 15.0981(11)
_cell_measurement_temperature 173
_cell_volume 1692.9(2)
_computing_cell_refinement 'Bruker SMART'
_computing_data_collection 'Bruker SMART'
_computing_data_reduction 'Bruker SAINT'
_computing_molecular_graphics 'Bruker SHELXTL'
_computing_publication_material 'Bruker SHELXTL'
_computing_structure_refinement 'SHELXL-97 (Sheldrick, 1997)'
_computing_structure_solution 'SHELXS-97 (Sheldrick, 1990)'
_diffrn_ambient_temperature 173
_diffrn_detector_area_resol_mean 8.366
_diffrn_measured_fraction_theta_full 0.998
_diffrn_measured_fraction_theta_max 0.998
_diffrn_measurement_device_type 'CCD area detector'
_diffrn_measurement_method 'phi and omega scans'
_diffrn_radiation_monochromator graphite
_diffrn_radiation_source 'fine-focus sealed tube'
_diffrn_radiation_type MoK\a
_diffrn_radiation_wavelength 0.71073
_diffrn_reflns_av_R_equivalents 0.0307
_diffrn_reflns_av_sigmaI/netI 0.0343
_diffrn_reflns_limit_h_max 18
_diffrn_reflns_limit_h_min -17
_diffrn_reflns_limit_k_max 10
_diffrn_reflns_limit_k_min -10
_diffrn_reflns_limit_l_max 20
_diffrn_reflns_limit_l_min -15
_diffrn_reflns_number 12231
_diffrn_reflns_theta_full 28.28
_diffrn_reflns_theta_max 28.28
_diffrn_reflns_theta_min 1.48
_exptl_absorpt_coefficient_mu 0.802
_exptl_absorpt_correction_T_max 0.9241
_exptl_absorpt_correction_T_min 0.6899
_exptl_absorpt_correction_type empirical
_exptl_absorpt_process_details 'SADABS;Sheldrick 1996'
_exptl_crystal_colour orange
_exptl_crystal_density_diffrn 1.472
_exptl_crystal_density_meas 0
_exptl_crystal_density_method 'not measured'
_exptl_crystal_description prism
_exptl_crystal_F_000 772
_exptl_crystal_size_max 0.50
_exptl_crystal_size_mid 0.12
_exptl_crystal_size_min 0.10
_refine_diff_density_max 0.644
_refine_diff_density_min -0.438
_refine_diff_density_rms 0.063
_refine_ls_extinction_method none
_refine_ls_goodness_of_fit_ref 1.036
_refine_ls_hydrogen_treatment constr
_refine_ls_matrix_type full
_refine_ls_number_parameters 228
_refine_ls_number_reflns 4197
_refine_ls_number_restraints 0
_refine_ls_restrained_S_all 1.036
_refine_ls_R_factor_all 0.0568
_refine_ls_R_factor_gt 0.0423
_refine_ls_shift/su_max 0.002
_refine_ls_shift/su_mean 0.000
_refine_ls_structure_factor_coef Fsqd
_refine_ls_weighting_details 'calc w=1/[\s^2^(Fo^2^)+(0.0608P)^2^+0.5054P] where P=(Fo^2^+2Fc^2^)/3'
_refine_ls_weighting_scheme calc
_refine_ls_wR_factor_gt 0.1083
_refine_ls_wR_factor_ref 0.1172
_reflns_number_gt 3278
_reflns_number_total 4197
_reflns_threshold_expression >2sigma(I)
_cod_data_source_file c1dt10200a.txt
_cod_data_source_block me8cl2nqp2c
_cod_depositor_comments
;
The following automatic conversions were performed:

'_symmetry_cell_setting' value 'Monoclinic' changed to 'monoclinic'
according to /home/saulius/struct/CIF-dictionaries/cif_core.dic
dictionary named 'cif_core.dic' version 2.4.1 from 2010-06-29.

Automatic conversion script
Id: cif_fix_values 1715 2011-07-08 13:25:40Z adriana 
;
_cod_original_sg_symbol_H-M P2(1)/c
_cod_database_code 7016312

loop_
_symmetry_equiv_pos_as_xyz
'x, y, z'
'-x, y+1/2, -z+1/2'
'-x, -y, -z'
'x, -y-1/2, z-1/2'

loop_
_atom_site_label
_atom_site_type_symbol
_atom_site_fract_x
_atom_site_fract_y
_atom_site_fract_z
_atom_site_U_iso_or_equiv
_atom_site_adp_type
_atom_site_occupancy
_atom_site_symmetry_multiplicity
_atom_site_calc_flag
_atom_site_refinement_flags
C1 C 0.39984(19) 0.1202(5) 1.0662(2) 0.0795(11) Uani 1 1 d .
C2 C 0.37989(18) 0.1469(5) 0.9733(2) 0.0761(10) Uani 1 1 d .
C3 C 0.3636(2) -0.0049(6) 0.9307(3) 0.0882(12) Uani 1 1 d .
C4 C 0.6268(2) 0.1255(6) 1.0014(4) 0.1023(15) Uani 1 1 d .
C5 C 0.6043(2) 0.0512(6) 0.9178(3) 0.0942(14) Uani 1 1 d .
C6 C 0.4195(3) 0.2461(10) 1.1305(4) 0.122(2) Uani 0.80 1 d P
H6A H 0.4544 0.3332 1.1053 0.184 Uiso 0.80 1 calc PR
H6B H 0.4582 0.2026 1.1817 0.184 Uiso 0.80 1 calc PR
H6C H 0.3593 0.2874 1.1480 0.184 Uiso 0.80 1 calc PR
C7 C 0.3737(3) 0.3060(7) 0.9270(3) 0.1010(18) Uani 0.80 1 d P
H7A H 0.3912 0.2924 0.8676 0.152 Uiso 0.80 1 calc PR
H7B H 0.4175 0.3823 0.9586 0.152 Uiso 0.80 1 calc PR
H7C H 0.3083 0.3471 0.9247 0.152 Uiso 0.80 1 calc PR
C8 C 0.3402(3) -0.0309(9) 0.8337(3) 0.112(2) Uani 0.80 1 d P
H8A H 0.2712 -0.0212 0.8185 0.168 Uiso 0.80 1 calc PR
H8B H 0.3611 -0.1383 0.8181 0.168 Uiso 0.80 1 calc PR
H8C H 0.3732 0.0498 0.8017 0.168 Uiso 0.80 1 calc PR
C9 C 0.6393(4) 0.2947(9) 1.0134(7) 0.181(4) Uani 0.80 1 d P
H9A H 0.7062 0.3229 1.0093 0.272 Uiso 0.80 1 calc PR
H9B H 0.6216 0.3251 1.0711 0.272 Uiso 0.80 1 calc PR
H9C H 0.5985 0.3520 0.9682 0.272 Uiso 0.80 1 calc PR
C10 C 0.5927(3) 0.1444(8) 0.8319(4) 0.124(2) Uani 0.80 1 d P
H10A H 0.5728 0.2546 0.8429 0.187 Uiso 0.80 1 calc PR
H10B H 0.5442 0.0922 0.7912 0.187 Uiso 0.80 1 calc PR
H10C H 0.6536 0.1460 0.8066 0.187 Uiso 0.80 1 calc PR
C11 C 0.14608(13) -0.0823(2) 1.07905(11) 0.0264(4) Uani 1 1 d .
C12 C 0.16195(13) 0.0857(2) 1.11666(11) 0.0258(3) Uani 1 1 d .
C13 C 0.14944(13) 0.2202(2) 1.06619(11) 0.0271(4) Uani 1 1 d .
C14 C 0.11978(13) 0.2118(2) 0.96820(11) 0.0277(4) Uani 1 1 d .
C15 C 0.10534(12) 0.0461(2) 0.92887(11) 0.0247(3) Uani 1 1 d .
C16 C 0.07970(14) 0.0312(2) 0.83762(12) 0.0288(4) Uani 1 1 d .
H16 H 0.0711 0.1244 0.8023 0.035 Uiso 1 1 calc R
C17 C 0.06692(14) -0.1227(2) 0.79946(12) 0.0322(4) Uani 1 1 d .
H17 H 0.0502 -0.1325 0.7384 0.039 Uiso 1 1 calc R
C18 C 0.07894(14) -0.2619(2) 0.85165(13) 0.0327(4) Uani 1 1 d .
H18 H 0.0703 -0.3648 0.8256 0.039 Uiso 1 1 calc R
C19 C 0.10394(13) -0.2483(2) 0.94287(12) 0.0297(4) Uani 1 1 d .
H19 H 0.1113 -0.3419 0.9780 0.036 Uiso 1 1 calc R
C20 C 0.11786(12) -0.0945(2) 0.98149(11) 0.0245(3) Uani 1 1 d .
Cl1 Cl 0.19419(4) 0.09588(6) 1.22876(3) 0.03740(14) Uani 1 1 d .
Cl2 Cl 0.16462(4) 0.41342(6) 1.10881(3) 0.03906(14) Uani 1 1 d .
Fe1 Fe 0.5000 0.0000 1.0000 0.0732(2) Uani 1 2 d S
O1 O 0.15545(10) -0.20150(16) 1.12693(8) 0.0359(3) Uani 1 1 d .
O2 O 0.10702(12) 0.33548(17) 0.92432(9) 0.0418(4) Uani 1 1 d .

loop_
_atom_site_aniso_label
_atom_site_aniso_U_11
_atom_site_aniso_U_22
_atom_site_aniso_U_33
_atom_site_aniso_U_23
_atom_site_aniso_U_13
_atom_site_aniso_U_12
C1 0.0330(13) 0.133(3) 0.074(2) 0.030(2) 0.0133(13) 0.0220(16)
C2 0.0294(12) 0.118(3) 0.082(2) 0.045(2) 0.0132(13) 0.0144(15)
C3 0.0277(13) 0.135(4) 0.103(3) 0.031(3) 0.0125(15) 0.0130(17)
C4 0.0287(14) 0.105(3) 0.178(5) 0.043(3) 0.030(2) 0.0103(16)
C5 0.0356(14) 0.147(4) 0.104(3) 0.071(3) 0.0249(17) 0.0255(18)
C6 0.060(3) 0.205(7) 0.103(4) 0.009(5) 0.017(3) 0.033(3)
C7 0.0411(19) 0.137(4) 0.127(4) 0.070(3) 0.016(2) 0.024(2)
C8 0.0363(19) 0.210(6) 0.089(3) -0.009(4) 0.001(2) 0.017(3)
C9 0.058(3) 0.124(6) 0.368(13) 0.040(7) 0.056(5) 0.010(3)
C10 0.051(2) 0.195(6) 0.133(4) 0.112(4) 0.039(2) 0.045(3)
C11 0.0295(9) 0.0247(8) 0.0255(8) 0.0004(7) 0.0049(7) 0.0004(7)
C12 0.0306(9) 0.0265(9) 0.0203(8) -0.0003(6) 0.0028(6) -0.0007(7)
C13 0.0336(9) 0.0209(8) 0.0271(8) -0.0021(6) 0.0051(7) -0.0024(7)
C14 0.0348(9) 0.0230(8) 0.0257(8) 0.0007(7) 0.0058(7) -0.0010(7)
C15 0.0270(8) 0.0230(8) 0.0246(8) -0.0003(6) 0.0056(7) 0.0001(6)
C16 0.0357(9) 0.0276(9) 0.0233(8) 0.0006(7) 0.0045(7) 0.0010(7)
C17 0.0361(10) 0.0354(10) 0.0249(8) -0.0045(7) 0.0025(7) -0.0006(8)
C18 0.0360(10) 0.0271(9) 0.0347(9) -0.0074(8) 0.0029(8) -0.0004(7)
C19 0.0345(9) 0.0221(8) 0.0324(9) -0.0005(7) 0.0029(7) 0.0018(7)
C20 0.0250(8) 0.0237(8) 0.0252(8) 0.0004(6) 0.0045(6) 0.0016(6)
Cl1 0.0528(3) 0.0361(3) 0.0222(2) -0.00056(17) -0.00138(19) -0.0027(2)
Cl2 0.0620(3) 0.0227(2) 0.0321(2) -0.00513(17) 0.0033(2) -0.0051(2)
Fe1 0.0262(2) 0.1110(6) 0.0845(4) 0.0445(4) 0.0153(2) 0.0147(3)
O1 0.0533(8) 0.0245(7) 0.0295(7) 0.0063(5) 0.0021(6) 0.0006(6)
O2 0.0714(10) 0.0230(7) 0.0302(7) 0.0039(6) 0.0020(7) 0.0003(6)

loop_
_atom_type_symbol
_atom_type_description
_atom_type_scat_dispersion_real
_atom_type_scat_dispersion_imag
_atom_type_scat_source
C C 0.0033 0.0016 'International Tables Vol C Tables 4.2.6.8 and 6.1.1.4'
H H 0.0000 0.0000 'International Tables Vol C Tables 4.2.6.8 and 6.1.1.4'
O O 0.0106 0.0060 'International Tables Vol C Tables 4.2.6.8 and 6.1.1.4'
Cl Cl 0.1484 0.1585 'International Tables Vol C Tables 4.2.6.8 and 6.1.1.4'
Fe Fe 0.3463 0.8444 'International Tables Vol C Tables 4.2.6.8 and 6.1.1.4'

loop_
_geom_angle_atom_site_label_1
_geom_angle_atom_site_label_2
_geom_angle_atom_site_label_3
_geom_angle
_geom_angle_site_symmetry_1
_geom_angle_site_symmetry_3
C2 C1 C6 124.7(4) . .
C2 C1 C5 108.2(4) . 3_657
C6 C1 C5 127.2(4) . 3_657
C2 C1 Fe1 70.20(19) . .
C6 C1 Fe1 126.3(3) . .
C5 C1 Fe1 69.6(2) 3_657 .
C3 C2 C1 108.9(3) . .
C3 C2 C7 124.2(4) . .
C1 C2 C7 126.9(5) . .
C3 C2 Fe1 70.21(19) . .
C1 C2 Fe1 69.29(17) . .
C7 C2 Fe1 127.9(2) . .
C2 C3 C4 106.5(4) . 3_657
C2 C3 C8 126.0(4) . .
C4 C3 C8 127.5(5) 3_657 .
C2 C3 Fe1 69.85(19) . .
C4 C3 Fe1 68.6(2) 3_657 .
C8 C3 Fe1 126.8(2) . .
C9 C4 C5 123.7(6) . .
C9 C4 C3 126.1(7) . 3_657
C5 C4 C3 110.2(4) . 3_657
C9 C4 Fe1 126.4(3) . .
C5 C4 Fe1 70.3(2) . .
C3 C4 Fe1 70.8(2) 3_657 .
C4 C5 C1 106.3(3) . 3_657
C4 C5 C10 123.5(5) . .
C1 C5 C10 130.1(5) 3_657 .
C4 C5 Fe1 69.3(2) . .
C1 C5 Fe1 69.60(18) 3_657 .
C10 C5 Fe1 127.7(2) . .
O1 C11 C20 122.53(16) . .
O1 C11 C12 120.60(15) . .
C20 C11 C12 116.86(14) . .
C13 C12 C11 122.19(15) . .
C13 C12 Cl1 121.98(14) . .
C11 C12 Cl1 115.81(12) . .
C12 C13 C14 122.14(16) . .
C12 C13 Cl2 122.69(14) . .
C14 C13 Cl2 115.16(13) . .
O2 C14 C15 122.42(16) . .
O2 C14 C13 120.83(16) . .
C15 C14 C13 116.73(14) . .
C16 C15 C20 119.65(16) . .
C16 C15 C14 119.09(15) . .
C20 C15 C14 121.25(15) . .
C17 C16 C15 119.94(17) . .
C18 C17 C16 120.37(17) . .
C17 C18 C19 120.13(17) . .
C20 C19 C18 119.85(17) . .
C19 C20 C15 120.05(16) . .
C19 C20 C11 119.14(15) . .
C15 C20 C11 120.81(15) . .
C4 Fe1 C4 180.0 3_657 .
C4 Fe1 C5 40.40(18) 3_657 3_657
C4 Fe1 C5 139.60(18) . 3_657
C4 Fe1 C5 139.60(18) 3_657 .
C4 Fe1 C5 40.40(18) . .
C5 Fe1 C5 179.999(1) 3_657 .
C4 Fe1 C1 67.61(19) 3_657 .
C4 Fe1 C1 112.39(19) . .
C5 Fe1 C1 40.81(17) 3_657 .
C5 Fe1 C1 139.19(17) . .
C4 Fe1 C1 112.39(19) 3_657 3_657
C4 Fe1 C1 67.61(18) . 3_657
C5 Fe1 C1 139.19(17) 3_657 3_657
C5 Fe1 C1 40.81(17) . 3_657
C1 Fe1 C1 180.00(10) . 3_657
C4 Fe1 C2 67.27(15) 3_657 .
C4 Fe1 C2 112.73(15) . .
C5 Fe1 C2 68.38(12) 3_657 .
C5 Fe1 C2 111.62(12) . .
C1 Fe1 C2 40.51(13) . .
C1 Fe1 C2 139.49(13) 3_657 .
C4 Fe1 C2 112.73(15) 3_657 3_657
C4 Fe1 C2 67.27(15) . 3_657
C5 Fe1 C2 111.62(12) 3_657 3_657
C5 Fe1 C2 68.38(12) . 3_657
C1 Fe1 C2 139.49(13) . 3_657
C1 Fe1 C2 40.51(13) 3_657 3_657
C2 Fe1 C2 180.00(19) . 3_657
C4 Fe1 C3 40.61(16) 3_657 .
C4 Fe1 C3 139.38(16) . .
C5 Fe1 C3 68.78(15) 3_657 .
C5 Fe1 C3 111.22(15) . .
C1 Fe1 C3 68.09(16) . .
C1 Fe1 C3 111.91(16) 3_657 .
C2 Fe1 C3 39.94(15) . .
C2 Fe1 C3 140.06(16) 3_657 .
C4 Fe1 C3 139.39(16) 3_657 3_657
C4 Fe1 C3 40.61(16) . 3_657
C5 Fe1 C3 111.22(15) 3_657 3_657
C5 Fe1 C3 68.78(15) . 3_657
C1 Fe1 C3 111.91(16) . 3_657
C1 Fe1 C3 68.09(16) 3_657 3_657
C2 Fe1 C3 140.06(16) . 3_657
C2 Fe1 C3 39.94(15) 3_657 3_657
C3 Fe1 C3 180.0(3) . 3_657

loop_
_geom_bond_atom_site_label_1
_geom_bond_atom_site_label_2
_geom_bond_distance
_geom_bond_site_symmetry_2
C1 C2 1.417(4) .
C1 C6 1.420(7) .
C1 C5 1.423(6) 3_657
C1 Fe1 2.040(3) .
C2 C3 1.403(6) .
C2 C7 1.474(5) .
C2 Fe1 2.052(3) .
C3 C4 1.418(6) 3_657
C3 C8 1.482(6) .
C3 Fe1 2.057(3) .
C4 C9 1.402(8) .
C4 C5 1.405(6) .
C4 C3 1.418(6) 3_657
C4 Fe1 2.027(3) .
C5 C1 1.423(6) 3_657
C5 C10 1.498(5) .
C5 Fe1 2.040(3) .
C11 O1 1.211(2) .
C11 C20 1.487(2) .
C11 C12 1.492(2) .
C12 C13 1.338(2) .
C12 Cl1 1.7066(17) .
C13 C14 1.495(2) .
C13 Cl2 1.7088(18) .
C14 O2 1.211(2) .
C14 C15 1.482(2) .
C15 C16 1.392(2) .
C15 C20 1.397(2) .
C16 C17 1.386(3) .
C17 C18 1.383(3) .
C18 C19 1.389(3) .
C19 C20 1.389(2) .
Fe1 C4 2.027(3) 3_657
Fe1 C5 2.040(3) 3_657
Fe1 C1 2.040(3) 3_657
Fe1 C2 2.052(3) 3_657
Fe1 C3 2.057(3) 3_657
